data_2221829
loop_
_publ_author_name
'Qin, Quan'
'Xu, Li Juan'
'Pan, Li Fang'
'Chen, Shui Qing'
'Song, Qing Bao'

_publ_section_title
;2-[3-Acetyl-5-(2-chloro-3-pyridyl)-2-methyl-2,3-dihydro-1,3,4-oxadiazol-2-yl]-4-fluorophenyl
 acetate
;
_journal_coeditor_code TK2411
_journal_issue 5
_journal_name_full 'Acta Crystallographica Section E'
_journal_page_first o1181
_journal_paper_doi 10.1107/S1600536809015323
_journal_volume 65
_journal_year 2009
_chemical_formula_iupac 'C18 H15 Cl F N3 O4'
_chemical_formula_moiety 'C18 H15 Cl F N3 O4'
_chemical_formula_sum 'C18 H15 Cl F N3 O4'
_chemical_formula_weight 391.78
_chemical_name_systematic
;
2-[3-Acetyl-5-(2-chloro-3-pyridyl)-2-methyl-2,3-dihydro-1,3,4-oxadiazol-
2-yl]-4-fluorophenyl acetate
;
_space_group_IT_number 14
_symmetry_cell_setting monoclinic
_symmetry_space_group_name_Hall '-P 2yn'
_symmetry_space_group_name_H-M 'P 1 21/n 1'
_atom_sites_solution_hydrogens geom
_atom_sites_solution_primary direct
_atom_sites_solution_secondary difmap
_audit_creation_method SHELXL-97
_cell_angle_alpha 90
_cell_angle_beta 102.14(3)
_cell_angle_gamma 90
_cell_formula_units_Z 4
_cell_length_a 10.120(2)
_cell_length_b 13.900(3)
_cell_length_c 13.320(3)
_cell_measurement_reflns_used 3403
_cell_measurement_temperature 293(2)
_cell_measurement_theta_max 25.5
_cell_measurement_theta_min 2.1
_cell_volume 1831.8(7)
_computing_cell_refinement 'SAINT (Bruker, 2000)'
_computing_data_collection 'APEX2 (Bruker, 2000)'
_computing_data_reduction 'SAINT (Bruker, 2000)'
_computing_molecular_graphics 'SHELXTL (Sheldrick, 2008)'
_computing_publication_material 'SHELXTL (Sheldrick, 2008)'
_computing_structure_refinement 'SHELXL97 (Sheldrick, 2008)'
_computing_structure_solution 'SHELXS97 (Sheldrick, 2008)'
_diffrn_ambient_temperature 293(2)
_diffrn_measured_fraction_theta_full 0.999
_diffrn_measured_fraction_theta_max 0.999
_diffrn_measurement_device_type 'Bruker APEXII CCD area-detector'
_diffrn_measurement_method '\f and \w'
_diffrn_radiation_monochromator graphite
_diffrn_radiation_source 'fine-focus sealed tube'
_diffrn_radiation_type MoK\a
_diffrn_radiation_wavelength 0.71073
_diffrn_reflns_av_R_equivalents 0.026
_diffrn_reflns_av_sigmaI/netI 0.028
_diffrn_reflns_limit_h_max 7
_diffrn_reflns_limit_h_min -12
_diffrn_reflns_limit_k_max 16
_diffrn_reflns_limit_k_min -16
_diffrn_reflns_limit_l_max 16
_diffrn_reflns_limit_l_min -16
_diffrn_reflns_number 9882
_diffrn_reflns_theta_full 25.5
_diffrn_reflns_theta_max 25.5
_diffrn_reflns_theta_min 2.1
_diffrn_standards_decay_% 0
_diffrn_standards_interval_count 0
_diffrn_standards_interval_time 0
_diffrn_standards_number 0
_exptl_absorpt_coefficient_mu 0.248
_exptl_absorpt_correction_T_max 0.981
_exptl_absorpt_correction_T_min 0.971
_exptl_absorpt_correction_type multi-scan
_exptl_absorpt_process_details '(SADABS; Bruker, 2000)'
_exptl_crystal_colour colorless
_exptl_crystal_density_diffrn 1.421
_exptl_crystal_density_method 'not measured'
_exptl_crystal_description block
_exptl_crystal_F_000 808
_exptl_crystal_size_max 0.12
_exptl_crystal_size_mid 0.10
_exptl_crystal_size_min 0.08
_refine_diff_density_max 0.22
_refine_diff_density_min -0.22
_refine_ls_extinction_method none
_refine_ls_goodness_of_fit_ref 1.00
_refine_ls_hydrogen_treatment noref
_refine_ls_matrix_type full
_refine_ls_number_parameters 248
_refine_ls_number_reflns 3403
_refine_ls_number_restraints 0
_refine_ls_restrained_S_all 1.00
_refine_ls_R_factor_all 0.064
_refine_ls_R_factor_gt 0.043
_refine_ls_shift/su_max_lt 0.001
_refine_ls_shift/su_mean 0.000
_refine_ls_structure_factor_coef Fsqd
_refine_ls_weighting_details 'calc w=1/[\s^2^(Fo^2^)+(0.06P)^2^+0.3383P] where P=(Fo^2^+2Fc^2^)/3'
_refine_ls_weighting_scheme calc
_refine_ls_wR_factor_gt 0.107
_refine_ls_wR_factor_ref 0.121
_reflns_number_gt 2394
_reflns_number_total 3403
_reflns_threshold_expression I>2\s(I)
_cod_data_source_file tk2411.cif
_cod_data_source_block I
_cod_depositor_comments
;
The following automatic conversions were performed:
'_symmetry_cell_setting' value 'Monoclinic' changed to 'monoclinic'
according to '/home/saulius/struct/CIF-dictionaries/cif_core.dic'
dictionary named 'cif_core.dic' version 2.4.1 from 2010-06-29.

Automatic conversion script
Id: cif_fix_enum 1527 2010-12-29 10:47:43Z saulius 

The following automatic conversions were performed:

'_symmetry_cell_setting' value 'Monoclinic' changed to 'monoclinic'
according to /home/saulius/struct/CIF-dictionaries/cif_core.dic
dictionary named 'cif_core.dic' version 2.4.1 from 2010-06-29.

Automatic conversion script
Id: cif_fix_values 1715 2011-07-08 13:25:40Z adriana 
;
_cod_original_cell_volume 1831.8(6)
_cod_original_sg_symbol_H-M 'P 21/n'
_cod_database_code 2221829
_cod_database_fobs_code 2221829

loop_
_symmetry_equiv_pos_as_xyz
'x, y, z'
'-x+1/2, y+1/2, -z+1/2'
'-x, -y, -z'
'x-1/2, -y-1/2, z-1/2'

loop_
_atom_site_type_symbol
_atom_site_label
_atom_site_fract_x
_atom_site_fract_y
_atom_site_fract_z
_atom_site_U_iso_or_equiv
_atom_site_adp_type
_atom_site_calc_flag
_atom_site_refinement_flags
_atom_site_occupancy
_atom_site_disorder_assembly
_atom_site_disorder_group
C C1 0.0490(3) 0.1369(2) 0.5790(2) 0.0842(8) Uani d . 1 . .
H H1A -0.0049 0.1943 0.5694 0.126 Uiso calc R 1 . .
H H1B 0.0010 0.0859 0.5383 0.126 Uiso calc R 1 . .
H H1C 0.1328 0.1485 0.5580 0.126 Uiso calc R 1 . .
C C2 0.0772(2) 0.10902(17) 0.6890(2) 0.0686(6) Uani d . 1 . .
C C3 0.1358(2) -0.02657(15) 0.79837(16) 0.0566(5) Uani d . 1 . .
C C4 0.0293(3) -0.04387(16) 0.8454(2) 0.0702(7) Uani d . 1 . .
H H4 -0.0576 -0.0247 0.8140 0.084 Uiso calc R 1 . .
C C5 0.0520(3) -0.08956(18) 0.9390(2) 0.0778(7) Uani d . 1 . .
H H5 -0.0187 -0.1021 0.9718 0.093 Uiso calc R 1 . .
C C6 0.1815(3) -0.11600(17) 0.98264(17) 0.0729(7) Uani d . 1 . .
C C7 0.2892(3) -0.09887(15) 0.93740(16) 0.0627(6) Uani d . 1 . .
H H7 0.3758 -0.1177 0.9699 0.075 Uiso calc R 1 . .
C C8 0.2675(2) -0.05317(14) 0.84270(15) 0.0523(5) Uani d . 1 . .
C C9 0.3835(2) -0.03837(14) 0.78801(14) 0.0517(5) Uani d . 1 . .
C C10 0.5212(2) -0.07353(16) 0.84381(18) 0.0655(6) Uani d . 1 . .
H H10A 0.5183 -0.1419 0.8534 0.098 Uiso calc R 1 . .
H H10B 0.5454 -0.0425 0.9095 0.098 Uiso calc R 1 . .
H H10C 0.5872 -0.0585 0.8039 0.098 Uiso calc R 1 . .
C C11 0.4183(3) 0.23549(16) 0.76258(19) 0.0731(7) Uani d . 1 . .
H H11A 0.3303 0.2645 0.7478 0.110 Uiso calc R 1 . .
H H11B 0.4494 0.2268 0.6999 0.110 Uiso calc R 1 . .
H H11C 0.4801 0.2765 0.8080 0.110 Uiso calc R 1 . .
C C12 0.4110(2) 0.14036(15) 0.81247(16) 0.0551(5) Uani d . 1 . .
C C13 0.35464(19) -0.02406(16) 0.61505(14) 0.0512(5) Uani d . 1 . .
C C14 0.3289(2) -0.06543(17) 0.51150(15) 0.0561(5) Uani d . 1 . .
C C15 0.3246(2) -0.16524(19) 0.50291(18) 0.0692(6) Uani d . 1 . .
H H15 0.3420 -0.2032 0.5617 0.083 Uiso calc R 1 . .
C C16 0.2944(2) -0.2080(2) 0.4075(2) 0.0806(8) Uani d . 1 . .
H H16 0.2913 -0.2746 0.4009 0.097 Uiso calc R 1 . .
C C17 0.2691(3) -0.1500(3) 0.3232(2) 0.0896(9) Uani d . 1 . .
H H17 0.2472 -0.1791 0.2590 0.107 Uiso calc R 1 . .
C C18 0.3038(2) -0.0137(2) 0.41987(16) 0.0655(6) Uani d . 1 . .
Cl Cl1 0.30866(7) 0.11042(5) 0.41760(5) 0.0845(3) Uani d . 1 . .
F F1 0.2064(2) -0.16130(13) 1.07494(10) 0.1092(6) Uani d . 1 . .
N N1 0.37927(17) 0.06330(13) 0.64394(12) 0.0543(4) Uani d . 1 . .
N N2 0.39054(17) 0.06139(12) 0.75037(12) 0.0525(4) Uani d . 1 . .
N N3 0.2739(2) -0.0537(2) 0.32705(14) 0.0793(6) Uani d . 1 . .
O O1 0.10784(15) 0.01308(10) 0.69914(11) 0.0612(4) Uani d . 1 . .
O O2 0.42063(17) 0.13026(11) 0.90474(11) 0.0697(5) Uani d . 1 . .
O O3 0.0761(2) 0.15939(13) 0.76138(16) 0.0960(6) Uani d . 1 . .
O O4 0.34983(15) -0.08897(10) 0.69061(10) 0.0569(4) Uani d . 1 . .

loop_
_atom_site_aniso_label
_atom_site_aniso_U_11
_atom_site_aniso_U_22
_atom_site_aniso_U_33
_atom_site_aniso_U_12
_atom_site_aniso_U_13
_atom_site_aniso_U_23
C1 0.0707(17) 0.0814(18) 0.097(2) 0.0185(13) 0.0106(14) 0.0250(15)
C2 0.0516(13) 0.0587(15) 0.0921(19) 0.0046(11) 0.0072(12) -0.0006(14)
C3 0.0683(15) 0.0453(11) 0.0562(12) -0.0010(10) 0.0132(11) -0.0100(9)
C4 0.0750(16) 0.0595(15) 0.0802(17) -0.0053(12) 0.0258(13) -0.0181(12)
C5 0.098(2) 0.0677(16) 0.0785(18) -0.0171(15) 0.0424(16) -0.0228(14)
C6 0.116(2) 0.0610(15) 0.0452(13) -0.0158(14) 0.0260(14) -0.0094(10)
C7 0.0875(17) 0.0523(13) 0.0470(12) -0.0097(11) 0.0112(12) -0.0046(10)
C8 0.0686(14) 0.0409(11) 0.0462(11) -0.0038(9) 0.0097(10) -0.0070(8)
C9 0.0636(13) 0.0448(11) 0.0434(11) 0.0005(9) 0.0036(9) 0.0021(8)
C10 0.0662(14) 0.0631(14) 0.0630(14) 0.0084(11) 0.0038(11) 0.0152(11)
C11 0.0900(18) 0.0493(13) 0.0749(16) -0.0044(12) 0.0058(13) 0.0103(11)
C12 0.0573(13) 0.0493(12) 0.0531(13) 0.0000(9) -0.0012(10) 0.0032(9)
C13 0.0449(11) 0.0609(13) 0.0457(11) 0.0075(10) 0.0048(9) 0.0037(10)
C14 0.0425(11) 0.0771(15) 0.0474(12) 0.0085(10) 0.0065(9) -0.0007(10)
C15 0.0611(14) 0.0862(18) 0.0574(14) 0.0141(12) 0.0058(11) -0.0118(12)
C16 0.0746(17) 0.095(2) 0.0675(17) 0.0166(14) 0.0046(13) -0.0188(14)
C17 0.0727(18) 0.132(3) 0.0597(17) 0.0181(18) 0.0046(13) -0.0288(17)
C18 0.0463(12) 0.0983(18) 0.0509(13) 0.0108(11) 0.0077(10) 0.0046(12)
Cl1 0.0910(5) 0.0999(5) 0.0607(4) 0.0095(4) 0.0117(3) 0.0222(3)
F1 0.1671(18) 0.1102(13) 0.0567(9) -0.0254(11) 0.0381(10) 0.0077(8)
N1 0.0541(10) 0.0628(12) 0.0431(9) 0.0031(8) 0.0033(8) 0.0088(8)
N2 0.0628(11) 0.0474(10) 0.0429(9) 0.0000(8) 0.0011(8) 0.0065(7)
N3 0.0658(13) 0.123(2) 0.0473(12) 0.0129(13) 0.0071(9) -0.0021(11)
O1 0.0643(9) 0.0546(9) 0.0614(9) 0.0060(7) 0.0060(7) -0.0009(7)
O2 0.0934(12) 0.0583(9) 0.0497(9) -0.0047(8) -0.0023(8) 0.0010(7)
O3 0.1075(15) 0.0635(11) 0.1116(16) 0.0128(10) 0.0107(12) -0.0142(11)
O4 0.0735(10) 0.0501(8) 0.0461(8) 0.0030(7) 0.0102(7) -0.0016(6)

loop_
_atom_type_symbol
_atom_type_description
_atom_type_scat_dispersion_real
_atom_type_scat_dispersion_imag
_atom_type_scat_source
C C 0.0033 0.0016 'International Tables Vol C Tables 4.2.6.8 and 6.1.1.4'
H H 0.0000 0.0000 'International Tables Vol C Tables 4.2.6.8 and 6.1.1.4'
N N 0.0061 0.0033 'International Tables Vol C Tables 4.2.6.8 and 6.1.1.4'
O O 0.0106 0.0060 'International Tables Vol C Tables 4.2.6.8 and 6.1.1.4'
Cl Cl 0.1484 0.1585 'International Tables Vol C Tables 4.2.6.8 and 6.1.1.4'
F F 0.0171 0.0103 'International Tables Vol C Tables 4.2.6.8 and 6.1.1.4'

loop_
_geom_angle_atom_site_label_1
_geom_angle_atom_site_label_2
_geom_angle_atom_site_label_3
_geom_angle_site_symmetry_1
_geom_angle_site_symmetry_3
_geom_angle
_geom_angle_publ_flag
C2 C1 H1A . . 109.5 ?
C2 C1 H1B . . 109.5 ?
H1A C1 H1B . . 109.5 ?
C2 C1 H1C . . 109.5 ?
H1A C1 H1C . . 109.5 ?
H1B C1 H1C . . 109.5 ?
O3 C2 O1 . . 122.1(2) ?
O3 C2 C1 . . 127.7(2) ?
O1 C2 C1 . . 110.2(2) ?
C4 C3 C8 . . 122.2(2) ?
C4 C3 O1 . . 118.3(2) ?
C8 C3 O1 . . 119.31(19) ?
C5 C4 C3 . . 119.7(3) ?
C5 C4 H4 . . 120.1 ?
C3 C4 H4 . . 120.1 ?
C6 C5 C4 . . 118.2(2) ?
C6 C5 H5 . . 120.9 ?
C4 C5 H5 . . 120.9 ?
F1 C6 C5 . . 119.3(3) ?
F1 C6 C7 . . 117.7(3) ?
C5 C6 C7 . . 123.0(2) ?
C6 C7 C8 . . 119.4(2) ?
C6 C7 H7 . . 120.3 ?
C8 C7 H7 . . 120.3 ?
C7 C8 C3 . . 117.5(2) ?
C7 C8 C9 . . 120.5(2) ?
C3 C8 C9 . . 121.92(18) ?
O4 C9 N2 . . 99.78(14) ?
O4 C9 C10 . . 107.50(17) ?
N2 C9 C10 . . 111.29(17) ?
O4 C9 C8 . . 107.64(16) ?
N2 C9 C8 . . 112.70(16) ?
C10 C9 C8 . . 116.38(17) ?
C9 C10 H10A . . 109.5 ?
C9 C10 H10B . . 109.5 ?
H10A C10 H10B . . 109.5 ?
C9 C10 H10C . . 109.5 ?
H10A C10 H10C . . 109.5 ?
H10B C10 H10C . . 109.5 ?
C12 C11 H11A . . 109.5 ?
C12 C11 H11B . . 109.5 ?
H11A C11 H11B . . 109.5 ?
C12 C11 H11C . . 109.5 ?
H11A C11 H11C . . 109.5 ?
H11B C11 H11C . . 109.5 ?
O2 C12 N2 . . 119.22(19) ?
O2 C12 C11 . . 123.4(2) ?
N2 C12 C11 . . 117.36(19) ?
N1 C13 O4 . . 116.17(17) ?
N1 C13 C14 . . 129.68(19) ?
O4 C13 C14 . . 114.15(18) ?
C15 C14 C18 . . 116.4(2) ?
C15 C14 C13 . . 117.68(19) ?
C18 C14 C13 . . 125.8(2) ?
C16 C15 C14 . . 120.2(2) ?
C16 C15 H15 . . 119.9 ?
C14 C15 H15 . . 119.9 ?
C17 C16 C15 . . 118.2(3) ?
C17 C16 H16 . . 120.9 ?
C15 C16 H16 . . 120.9 ?
N3 C17 C16 . . 124.1(2) ?
N3 C17 H17 . . 118.0 ?
C16 C17 H17 . . 118.0 ?
N3 C18 C14 . . 124.3(3) ?
N3 C18 Cl1 . . 113.72(19) ?
C14 C18 Cl1 . . 122.02(18) ?
C13 N1 N2 . . 104.80(16) ?
C12 N2 N1 . . 124.70(17) ?
C12 N2 C9 . . 124.06(16) ?
N1 N2 C9 . . 111.19(15) ?
C18 N3 C17 . . 116.8(2) ?
C2 O1 C3 . . 118.16(18) ?
C13 O4 C9 . . 107.56(15) ?

loop_
_geom_bond_atom_site_label_1
_geom_bond_atom_site_label_2
_geom_bond_site_symmetry_2
_geom_bond_distance
_geom_bond_publ_flag
C1 C2 . 1.484(4) ?
C1 H1A . 0.9600 ?
C1 H1B . 0.9600 ?
C1 H1C . 0.9600 ?
C2 O3 . 1.194(3) ?
C2 O1 . 1.369(3) ?
C3 C4 . 1.377(3) ?
C3 C8 . 1.390(3) ?
C3 O1 . 1.405(2) ?
C4 C5 . 1.375(3) ?
C4 H4 . 0.9300 ?
C5 C6 . 1.367(4) ?
C5 H5 . 0.9300 ?
C6 F1 . 1.357(3) ?
C6 C7 . 1.373(3) ?
C7 C8 . 1.388(3) ?
C7 H7 . 0.9300 ?
C8 C9 . 1.520(3) ?
C9 O4 . 1.452(2) ?
C9 N2 . 1.481(2) ?
C9 C10 . 1.516(3) ?
C10 H10A . 0.9600 ?
C10 H10B . 0.9600 ?
C10 H10C . 0.9600 ?
C11 C12 . 1.489(3) ?
C11 H11A . 0.9600 ?
C11 H11B . 0.9600 ?
C11 H11C . 0.9600 ?
C12 O2 . 1.220(2) ?
C12 N2 . 1.364(3) ?
C13 N1 . 1.282(3) ?
C13 O4 . 1.360(2) ?
C13 C14 . 1.466(3) ?
C14 C15 . 1.392(3) ?
C14 C18 . 1.393(3) ?
C15 C16 . 1.377(3) ?
C15 H15 . 0.9300 ?
C16 C17 . 1.362(4) ?
C16 H16 . 0.9300 ?
C17 N3 . 1.340(4) ?
C17 H17 . 0.9300 ?
C18 N3 . 1.331(3) ?
C18 Cl1 . 1.727(3) ?
N1 N2 . 1.398(2) ?

loop_
_geom_torsion_atom_site_label_1
_geom_torsion_atom_site_label_2
_geom_torsion_atom_site_label_3
_geom_torsion_atom_site_label_4
_geom_torsion_site_symmetry_1
_geom_torsion_site_symmetry_2
_geom_torsion_site_symmetry_3
_geom_torsion_site_symmetry_4
_geom_torsion
_geom_torsion_publ_flag
C8 C3 C4 C5 . . . . -0.5(3) ?
O1 C3 C4 C5 . . . . 174.88(19) ?
C3 C4 C5 C6 . . . . 0.3(3) ?
C4 C5 C6 F1 . . . . -179.9(2) ?
C4 C5 C6 C7 . . . . 0.1(4) ?
F1 C6 C7 C8 . . . . 179.65(18) ?
C5 C6 C7 C8 . . . . -0.4(3) ?
C6 C7 C8 C3 . . . . 0.2(3) ?
C6 C7 C8 C9 . . . . -176.51(19) ?
C4 C3 C8 C7 . . . . 0.2(3) ?
O1 C3 C8 C7 . . . . -175.12(17) ?
C4 C3 C8 C9 . . . . 176.90(19) ?
O1 C3 C8 C9 . . . . 1.5(3) ?
C7 C8 C9 O4 . . . . 119.08(18) ?
C3 C8 C9 O4 . . . . -57.5(2) ?
C7 C8 C9 N2 . . . . -131.88(18) ?
C3 C8 C9 N2 . . . . 51.6(2) ?
C7 C8 C9 C10 . . . . -1.6(3) ?
C3 C8 C9 C10 . . . . -178.13(18) ?
N1 C13 C14 C15 . . . . 170.8(2) ?
O4 C13 C14 C15 . . . . -10.0(3) ?
N1 C13 C14 C18 . . . . -11.5(3) ?
O4 C13 C14 C18 . . . . 167.70(19) ?
C18 C14 C15 C16 . . . . -1.0(3) ?
C13 C14 C15 C16 . . . . 176.9(2) ?
C14 C15 C16 C17 . . . . -0.1(4) ?
C15 C16 C17 N3 . . . . 1.1(4) ?
C15 C14 C18 N3 . . . . 1.4(3) ?
C13 C14 C18 N3 . . . . -176.3(2) ?
C15 C14 C18 Cl1 . . . . -178.79(16) ?
C13 C14 C18 Cl1 . . . . 3.5(3) ?
O4 C13 N1 N2 . . . . -1.3(2) ?
C14 C13 N1 N2 . . . . 177.94(19) ?
O2 C12 N2 N1 . . . . -179.27(18) ?
C11 C12 N2 N1 . . . . 1.6(3) ?
O2 C12 N2 C9 . . . . -2.1(3) ?
C11 C12 N2 C9 . . . . 178.74(19) ?
C13 N1 N2 C12 . . . . -177.06(19) ?
C13 N1 N2 C9 . . . . 5.5(2) ?
O4 C9 N2 C12 . . . . 175.46(18) ?
C10 C9 N2 C12 . . . . -71.3(3) ?
C8 C9 N2 C12 . . . . 61.5(2) ?
O4 C9 N2 N1 . . . . -7.0(2) ?
C10 C9 N2 N1 . . . . 106.21(19) ?
C8 C9 N2 N1 . . . . -120.95(17) ?
C14 C18 N3 C17 . . . . -0.5(3) ?
Cl1 C18 N3 C17 . . . . 179.67(18) ?
C16 C17 N3 C18 . . . . -0.8(4) ?
O3 C2 O1 C3 . . . . 1.4(3) ?
C1 C2 O1 C3 . . . . -179.18(19) ?
C4 C3 O1 C2 . . . . 75.7(2) ?
C8 C3 O1 C2 . . . . -108.7(2) ?
N1 C13 O4 C9 . . . . -3.4(2) ?
C14 C13 O4 C9 . . . . 177.29(16) ?
N2 C9 O4 C13 . . . . 5.97(19) ?
C10 C9 O4 C13 . . . . -110.18(18) ?
C8 C9 O4 C13 . . . . 123.72(16) ?
